data_1557284
loop_
_publ_author_name
'Du, Jing'
'Lang, Zhong-Ling'
'Ma, Yuan-Yuan'
'Tan, Hua-Qiao'
'Liu, Bai-Ling'
'Wang, Yong-Hui'
'Kang, Zhen-Hui'
'Li, Yang-Guang'

_publ_section_title
;
 Polyoxometalate-based electron transfer modulation for efficient
 electrocatalytic carbon dioxide reduction
;
_journal_issue 11
_journal_name_full 'Chemical Science'
_journal_page_first 3007
_journal_page_last 3015
_journal_paper_doi 10.1039/C9SC05392A
_journal_volume 11
_journal_year 2020
_chemical_formula_moiety 'O40 Si W12, 4(C15 H11 Mn N3 O3)'
_chemical_formula_sum 'C60 H44 Mn4 N12 O52 Si W12'
_chemical_formula_weight 4219.12
_space_group_crystal_system monoclinic
_space_group_IT_number 15
_space_group_name_Hall '-C 2yc'
_space_group_name_H-M_alt 'C 1 2/c 1'
_atom_sites_solution_hydrogens geom
_atom_sites_solution_primary direct
_audit_creation_date 2019-01-24
_audit_creation_method
;
Olex2 1.2
(compiled 2018.05.29 svn.r3508 for OlexSys, GUI svn.r5506)
;
_audit_update_record
;
2019-01-24 deposited with the CCDC.	2020-02-03 downloaded from the CCDC.
;
_cell_angle_alpha 90
_cell_angle_beta 98.907(3)
_cell_angle_gamma 90
_cell_formula_units_Z 4
_cell_length_a 24.8686(19)
_cell_length_b 23.1581(19)
_cell_length_c 17.7369(15)
_cell_measurement_reflns_used 9987
_cell_measurement_temperature 299(2)
_cell_measurement_theta_max 26.02
_cell_measurement_theta_min 2.42
_cell_volume 10091.7(14)
_computing_cell_refinement 'SAINT v8.37A (Bruker, 2015)'
_computing_data_reduction 'SAINT v8.37A (Bruker, 2015)'
_computing_molecular_graphics 'Olex2 (Dolomanov et al., 2009)'
_computing_publication_material 'Olex2 (Dolomanov et al., 2009)'
_computing_structure_refinement 'ShelXL (Sheldrick, 2015)'
_computing_structure_solution 'ShelXS (Sheldrick, 2008)'
_diffrn_ambient_temperature 299.15
_diffrn_measured_fraction_theta_full 0.998
_diffrn_measured_fraction_theta_max 0.998
_diffrn_measurement_device_type 'CCD area detector'
_diffrn_measurement_method 'phi and omega scans'
_diffrn_radiation_monochromator graphite
_diffrn_radiation_type MoK\a
_diffrn_radiation_wavelength 0.71073
_diffrn_reflns_av_R_equivalents 0.0791
_diffrn_reflns_av_unetI/netI 0.0484
_diffrn_reflns_Laue_measured_fraction_full 0.998
_diffrn_reflns_Laue_measured_fraction_max 0.998
_diffrn_reflns_limit_h_max 29
_diffrn_reflns_limit_h_min -29
_diffrn_reflns_limit_k_max 27
_diffrn_reflns_limit_k_min -27
_diffrn_reflns_limit_l_max 21
_diffrn_reflns_limit_l_min -21
_diffrn_reflns_number 55228
_diffrn_reflns_point_group_measured_fraction_full 0.998
_diffrn_reflns_point_group_measured_fraction_max 0.998
_diffrn_reflns_theta_full 24.999
_diffrn_reflns_theta_max 24.999
_diffrn_reflns_theta_min 2.325
_exptl_absorpt_coefficient_mu 14.199
_exptl_absorpt_correction_T_max 0.109
_exptl_absorpt_correction_T_min 0.086
_exptl_absorpt_correction_type multi-scan
_exptl_crystal_colour orange
_exptl_crystal_colour_primary orange
_exptl_crystal_density_diffrn 2.777
_exptl_crystal_description block
_exptl_crystal_F_000 7624
_exptl_crystal_size_max 0.34
_exptl_crystal_size_mid 0.32
_exptl_crystal_size_min 0.28
_refine_diff_density_max 3.437
_refine_diff_density_min -2.200
_refine_diff_density_rms 0.285
_refine_ls_extinction_coef 0.000024(4)
_refine_ls_extinction_expression Fc^*^=kFc[1+0.001xFc^2^\l^3^/sin(2\q)]^-1/4^
_refine_ls_extinction_method 'SHELXL-2018/1 (Sheldrick 2018)'
_refine_ls_goodness_of_fit_ref 1.163
_refine_ls_hydrogen_treatment constr
_refine_ls_matrix_type full
_refine_ls_number_parameters 775
_refine_ls_number_reflns 8882
_refine_ls_number_restraints 1719
_refine_ls_restrained_S_all 1.092
_refine_ls_R_factor_all 0.0932
_refine_ls_R_factor_gt 0.0548
_refine_ls_shift/su_max 0.000
_refine_ls_shift/su_mean 0.000
_refine_ls_structure_factor_coef Fsqd
_refine_ls_weighting_details 'w=1/[\s^2^(Fo^2^)+(0.0205P)^2^+873.8842P] where P=(Fo^2^+2Fc^2^)/3'
_refine_ls_weighting_scheme calc
_refine_ls_wR_factor_gt 0.1144
_refine_ls_wR_factor_ref 0.1432
_reflns_Friedel_coverage 0.000
_reflns_number_gt 6332
_reflns_number_total 8882
_reflns_threshold_expression 'I > 2\s(I)'
_cod_data_source_file c9sc05392a2.cif
_cod_data_source_block 1_sq
_cod_depositor_comments
;Adding full bibliography for 1557284--1557286.cif.

 Adding full bibliography for 1557284--1557286.cif.
;
_cod_database_code 1557284
_shelx_shelxl_version_number 2018/1
_shelx_space_group_comment
;
The symmetry employed for this shelxl refinement is uniquely defined
by the following loop, which should always be used as a source of
symmetry information in preference to the above space-group names.
They are only intended as comments.
;
_shelx_estimated_absorpt_t_max 0.109
_shelx_estimated_absorpt_t_min 0.086
_olex2_refinement_description
;
1. Fixed Uiso
 At 1.2 times of:
  All C(H) groups
 At 1.5 times of:
  All C(H,H,H) groups
2. Restrained distances
 C21A-C22A
 1.4 with sigma of 0.02
 C22A-C23A
 1.4 with sigma of 0.02
 C23A-C24A
 1.4 with sigma of 0.02
 C24A-C25A
 1.4 with sigma of 0.02
 C25A-N5A
 1.4 with sigma of 0.02
 N5A-C21A
 1.4 with sigma of 0.02
 C21A-C20A
 1.45 with sigma of 0.02
 C20A-C19A
 1.4 with sigma of 0.02
 C19A-C18A
 1.4 with sigma of 0.02
 C18A-C17A
 1.4 with sigma of 0.02
 C17A-C16A
 1.4 with sigma of 0.02
 C16A-N4A
 1.4 with sigma of 0.02
 N4A-C20A
 1.4 with sigma of 0.02
 C17B-C18B
 1.4 with sigma of 0.02
 C18B-C19B
 1.4 with sigma of 0.02
 C19B-C20B
 1.4 with sigma of 0.02
 C20B-N4B
 1.4 with sigma of 0.02
 N4B-C16B
 1.4 with sigma of 0.02
 C16B-C17B
 1.4 with sigma of 0.02
 C20B-C21B
 1.45 with sigma of 0.02
 C21B-C22B
 1.4 with sigma of 0.02
 C22B-C23B
 1.4 with sigma of 0.02
 C21B-N5B
 1.4 with sigma of 0.02
 N5B-C25B
 1.4 with sigma of 0.02
 C23B-C24B
 1.4 with sigma of 0.02
 C24B-C25B
 1.4 with sigma of 0.02
 N6-C29A
 1.15 with sigma of 0.02
 C29A-C30A
 1.46 with sigma of 0.02
 N6B-C29B
 1.15 with sigma of 0.02
 C29B-C30B
 1.46 with sigma of 0.02
3. Rigid bond restraints
 O6, Si1, O13
 with sigma for 1-2 distances of 0.001 and sigma for 1-3 distances of 0.001
4. Uiso/Uaniso restraints and constraints
C6 \\sim C1 \\sim C12 \\sim C4 \\sim C5 \\sim C3 \\sim C2 \\sim C10 \\sim C7
\\sim C8 \\sim C11 \\sim C14 \\sim C13 \\sim C15 \\sim C9 \\sim C28 \\sim C26
\\sim C20A \\sim C21A \\sim C27 \\sim C18A \\sim C19A \\sim C16A \\sim C17A
\\sim C23A \\sim C22A \\sim C25A \\sim C24A \\sim C21B \\sim C20B \\sim C22B
\\sim C23B \\sim C16B \\sim C18B \\sim C25B \\sim C19B \\sim C17B \\sim C24B
\\sim C29A \\sim C30A \\sim C30B \\sim C29B: within 3.8A with sigma of 0.01 and
sigma for terminal atoms of 0.02
N2 \\sim N1 \\sim N3 \\sim N4A \\sim N5A \\sim N5B \\sim N4B \\sim N6 \\sim
N6B: within 3.8A with sigma of 0.01 and sigma for terminal atoms of 0.02
Si1 \\sim O5 \\sim O10 \\sim O14 \\sim O3 \\sim O2 \\sim O4 \\sim O8 \\sim O12
\\sim O7 \\sim O19 \\sim O1 \\sim O15 \\sim O16 \\sim O20 \\sim O17 \\sim O13
\\sim O6 \\sim O11 \\sim O18 \\sim O9 \\sim O22 \\sim O21 \\sim O23 \\sim O26
\\sim O24 \\sim O25: within 3.8A with sigma of 0.01 and sigma for terminal
atoms of 0.02
5. Others
 Fixed Sof: N4A(0.5) N5A(0.5) C20A(0.5) C21A(0.5) C18A(0.5) H18A(0.5)
 C19A(0.5) H19A(0.5) C16A(0.5) H16A(0.5) C17A(0.5) H17A(0.5) C23A(0.5)
 H23A(0.5) C22A(0.5) H22A(0.5) C25A(0.5) H25A(0.5) C24A(0.5) H24A(0.5) N5B(0.5)
 C21B(0.5) C20B(0.5) C22B(0.5) H22B(0.5) C23B(0.5) H23B(0.5) C16B(0.5)
 H16B(0.5) C18B(0.5) H18B(0.5) C25B(0.5) H25B(0.5) C19B(0.5) H19B(0.5)
 C17B(0.5) H17B(0.5) N4B(0.5) C24B(0.5) H24B(0.5) C29A(0.5) N6(0.5) C30A(0.5)
 H30A(0.5) H30B(0.5) H30C(0.5) C30B(0.5) H30D(0.5) H30E(0.5) H30F(0.5)
 C29B(0.5) N6B(0.5)
6.a Aromatic/amide H refined with riding coordinates:
 C1(H1), C4(H4), C3(H3), C2(H2), C10(H10), C7(H7), C8(H8), C9(H9), C18A(H18A),
 C19A(H19A), C16A(H16A), C17A(H17A), C23A(H23A), C22A(H22A), C25A(H25A),
 C24A(H24A), C22B(H22B), C23B(H23B), C16B(H16B), C18B(H18B), C25B(H25B),
 C19B(H19B), C17B(H17B), C24B(H24B)
6.b Idealised Me refined as rotating group:
 C15(H15A,H15B,H15C), C30A(H30A,H30B,H30C), C30B(H30D,H30E,H30F)
;
_olex2_submission_special_instructions 'No special instructions were received'

loop_
_space_group_symop_operation_xyz
'x, y, z'
'-x, y, -z+1/2'
'x+1/2, y+1/2, z'
'-x+1/2, y+1/2, -z+1/2'
'-x, -y, -z'
'x, -y, z-1/2'
'-x+1/2, -y+1/2, -z'
'x+1/2, -y+1/2, z-1/2'

loop_
_atom_site_label
_atom_site_type_symbol
_atom_site_fract_x
_atom_site_fract_y
_atom_site_fract_z
_atom_site_U_iso_or_equiv
_atom_site_adp_type
_atom_site_occupancy
_atom_site_site_symmetry_order
_atom_site_calc_flag
_atom_site_refinement_flags_posn
_atom_site_refinement_flags_adp
_atom_site_refinement_flags_occupancy
_atom_site_disorder_assembly
_atom_site_disorder_group
W1 W -0.00402(3) 0.33081(3) 0.10954(4) 0.0396(2) Uani 1 1 d . . . . .
W4 W 0.10897(3) 0.21738(4) 0.40285(4) 0.0430(2) Uani 1 1 d . . . . .
W2 W 0.10117(3) 0.32915(3) 0.25277(4) 0.0394(2) Uani 1 1 d . . . . .
W3 W 0.09171(3) 0.22715(3) 0.11631(4) 0.0383(2) Uani 1 1 d . . . . .
W5 W 0.10251(3) 0.11546(4) 0.26597(5) 0.0448(2) Uani 1 1 d . . . . .
W6 W 0.01366(3) 0.11398(3) 0.39112(5) 0.0435(2) Uani 1 1 d . . . . .
Si1 Si 0.000000 0.2224(2) 0.250000 0.0058(8) Uani 1 2 d S TU P . .
O5 O -0.0553(5) 0.2711(5) 0.0765(7) 0.0378(19) Uani 1 1 d . U . . .
O10 O 0.0349(5) 0.1740(5) 0.0871(7) 0.0377(18) Uani 1 1 d . U . . .
O14 O 0.1225(5) 0.2701(5) 0.3254(7) 0.0380(18) Uani 1 1 d . U . . .
O3 O -0.0498(5) 0.3507(5) 0.1818(6) 0.036(2) Uani 1 1 d . U . . .
O2 O 0.0560(5) 0.3684(5) 0.1708(7) 0.0399(19) Uani 1 1 d . U . . .
O4 O 0.0487(5) 0.2875(5) 0.0629(7) 0.0414(19) Uani 1 1 d . U . . .
O8 O 0.1315(5) 0.2860(5) 0.1778(7) 0.041(2) Uani 1 1 d . U . . .
O12 O 0.1164(5) 0.1738(5) 0.1964(7) 0.0383(17) Uani 1 1 d . U . . .
O7 O 0.1503(6) 0.3785(6) 0.2752(8) 0.054(3) Uani 1 1 d . U . . .
O19 O 0.0664(5) 0.0764(5) 0.3401(7) 0.044(2) Uani 1 1 d . U . . .
O1 O -0.0212(6) 0.3815(6) 0.0408(7) 0.053(3) Uani 1 1 d . U . . .
O15 O 0.1613(6) 0.2322(7) 0.4735(8) 0.058(3) Uani 1 1 d . U . . .
O16 O 0.1423(5) 0.1568(5) 0.3494(7) 0.043(2) Uani 1 1 d . U . . .
O20 O 0.1495(6) 0.0637(6) 0.2538(9) 0.059(3) Uani 1 1 d . U . . .
O17 O 0.0727(5) 0.1570(6) 0.4484(7) 0.045(2) Uani 1 1 d . U . . .
O13 O 0.0411(4) 0.1820(5) 0.3077(6) 0.0313(16) Uani 1 1 d . U . . .
O6 O 0.0345(4) 0.2632(4) 0.2006(6) 0.0279(15) Uani 1 1 d . U . . .
O11 O 0.0416(5) 0.0946(5) 0.1912(7) 0.0385(19) Uani 1 1 d . U . . .
O18 O 0.0048(5) 0.0627(6) 0.4556(8) 0.053(3) Uani 1 1 d . U . . .
O9 O 0.1350(6) 0.2129(7) 0.0536(8) 0.060(3) Uani 1 1 d . U . . .
Mn1 Mn 0.28749(15) 0.02224(15) 0.13754(18) 0.0562(9) Uani 1 1 d . . . . .
N2 N 0.2938(7) -0.0447(7) 0.0611(10) 0.052(3) Uani 1 1 d . U . . .
N1 N 0.2128(7) 0.0268(7) 0.0688(10) 0.051(3) Uani 1 1 d . U . . .
N3 N 0.3137(7) 0.0690(8) 0.0571(11) 0.056(3) Uani 1 1 d . U . . .
O22 O 0.2431(8) -0.0499(8) 0.2529(11) 0.092(5) Uani 1 1 d . U . . .
C6 C 0.2495(10) -0.0512(11) 0.0079(14) 0.066(3) Uani 1 1 d . U . . .
C1 C 0.1750(10) 0.0677(11) 0.0783(14) 0.066(3) Uani 1 1 d . U . . .
H1 H 0.182053 0.095959 0.115726 0.079 Uiso 1 1 calc R . . . .
C12 C 0.2605(10) -0.0239(11) 0.2056(14) 0.068(3) Uani 1 1 d . U . . .
C4 C 0.1546(9) -0.0146(11) -0.0338(14) 0.065(3) Uani 1 1 d . U . . .
H4 H 0.148632 -0.042999 -0.071268 0.078 Uiso 1 1 calc R . . . .
C5 C 0.2029(10) -0.0121(11) 0.0138(14) 0.066(3) Uani 1 1 d . U . . .
C3 C 0.1147(10) 0.0247(11) -0.0264(14) 0.068(3) Uani 1 1 d . U . . .
H3 H 0.081465 0.023490 -0.058564 0.081 Uiso 1 1 calc R . . . .
C2 C 0.1248(10) 0.0653(11) 0.0288(14) 0.069(3) Uani 1 1 d . U . . .
H2 H 0.097954 0.092340 0.034243 0.083 Uiso 1 1 calc R . . . .
O21 O 0.2730(9) 0.1233(9) 0.2337(12) 0.106(6) Uani 1 1 d . U . . .
C10 C 0.3375(10) -0.0787(10) 0.0599(14) 0.069(3) Uani 1 1 d . U . . .
H10 H 0.368010 -0.073603 0.096809 0.082 Uiso 1 1 calc R . . . .
C7 C 0.2489(10) -0.0931(10) -0.0479(14) 0.068(3) Uani 1 1 d . U . . .
H7 H 0.218262 -0.098341 -0.084614 0.081 Uiso 1 1 calc R . . . .
C8 C 0.3383(10) -0.1197(11) 0.0071(14) 0.070(3) Uani 1 1 d . U . . .
H8 H 0.368742 -0.143075 0.008113 0.085 Uiso 1 1 calc R . . . .
C11 C 0.2789(11) 0.0842(11) 0.1948(15) 0.071(3) Uani 1 1 d . U . . .
O23 O 0.3963(10) 0.0088(11) 0.2290(16) 0.154(12) Uani 1 1 d . U . . .
C14 C 0.3298(11) 0.0939(11) 0.0102(16) 0.076(4) Uani 1 1 d . U . . .
C13 C 0.3538(11) 0.0140(11) 0.1926(15) 0.073(3) Uani 1 1 d . U . . .
C15 C 0.3457(13) 0.1216(13) -0.0562(17) 0.100(8) Uani 1 1 d . U . . .
H15A H 0.329126 0.101859 -0.101496 0.150 Uiso 1 1 calc GR . . . .
H15B H 0.384616 0.120138 -0.052919 0.150 Uiso 1 1 calc GR . . . .
H15C H 0.334011 0.161149 -0.058322 0.150 Uiso 1 1 calc GR . . . .
C9 C 0.2945(10) -0.1271(11) -0.0481(15) 0.071(3) Uani 1 1 d . U . . .
H9 H 0.295222 -0.154863 -0.085764 0.085 Uiso 1 1 calc R . . . .
Mn2 Mn 0.1359(2) 0.19139(18) -0.1797(2) 0.0806(13) Uani 1 1 d . . . . .
N4A N 0.1052(19) 0.1202(17) -0.250(2) 0.060(5) Uani 0.5 1 d D U . A 1
N5A N 0.1799(16) 0.200(2) -0.257(2) 0.060(5) Uani 0.5 1 d D U . A 1
O26 O 0.2119(9) 0.1160(12) -0.0834(12) 0.133(10) Uani 1 1 d . U . . .
C28 C 0.1816(11) 0.1446(12) -0.1211(15) 0.075(3) Uani 1 1 d . U . . .
O24 O 0.0515(8) 0.1699(9) -0.0855(11) 0.095(5) Uani 1 1 d . U . . .
C26 C 0.0852(12) 0.1809(12) -0.1208(15) 0.076(3) Uani 1 1 d . U . . .
C20A C 0.1279(18) 0.122(2) -0.317(2) 0.075(3) Uani 0.5 1 d D U . A 1
C21A C 0.1708(18) 0.1634(19) -0.320(2) 0.075(3) Uani 0.5 1 d D U . A 1
C27 C 0.1593(12) 0.2509(13) -0.1223(16) 0.081(4) Uani 1 1 d . U . . .
C18A C 0.065(2) 0.045(2) -0.367(3) 0.075(3) Uani 0.5 1 d D U . A 1
H18A H 0.052980 0.018987 -0.405051 0.090 Uiso 0.5 1 calc R . . A 1
C19A C 0.1047(19) 0.0866(19) -0.377(3) 0.075(3) Uani 0.5 1 d D U . A 1
H19A H 0.115729 0.090464 -0.424072 0.090 Uiso 0.5 1 calc R . . A 1
O25 O 0.1874(12) 0.2856(12) -0.0801(15) 0.143(8) Uani 1 1 d . U . . .
C16A C 0.0646(19) 0.0819(19) -0.238(3) 0.075(3) Uani 0.5 1 d D U . A 1
H16A H 0.051056 0.080950 -0.192444 0.090 Uiso 0.5 1 calc R . . A 1
C17A C 0.045(2) 0.045(2) -0.298(2) 0.075(3) Uani 0.5 1 d D U . A 1
H17A H 0.017427 0.019130 -0.291585 0.090 Uiso 0.5 1 calc R . . A 1
C23A C 0.243(2) 0.202(2) -0.371(3) 0.075(3) Uani 0.5 1 d D U . A 1
H23A H 0.267156 0.200865 -0.406193 0.090 Uiso 0.5 1 calc R . . A 1
C22A C 0.1979(18) 0.166(2) -0.383(2) 0.075(3) Uani 0.5 1 d D U . A 1
H22A H 0.187034 0.145384 -0.427830 0.090 Uiso 0.5 1 calc R . . A 1
C25A C 0.2250(17) 0.236(2) -0.248(3) 0.076(3) Uani 0.5 1 d D U . A 1
H25A H 0.235356 0.256970 -0.203021 0.091 Uiso 0.5 1 calc R . . A 1
C24A C 0.254(2) 0.241(2) -0.309(2) 0.075(4) Uani 0.5 1 d D U . A 1
H24A H 0.280959 0.269135 -0.308756 0.089 Uiso 0.5 1 calc R . . A 1
N5B N 0.1007(16) 0.2489(16) -0.255(2) 0.060(5) Uani 0.5 1 d D U . A 2
C21B C 0.074(2) 0.2263(16) -0.323(2) 0.076(3) Uani 0.5 1 d D U . A 2
C20B C 0.080(2) 0.1639(16) -0.323(2) 0.076(3) Uani 0.5 1 d D U . A 2
C22B C 0.052(2) 0.2603(17) -0.386(2) 0.077(3) Uani 0.5 1 d D U . A 2
H22B H 0.040998 0.244779 -0.434136 0.092 Uiso 0.5 1 calc R . . A 2
C23B C 0.049(2) 0.3199(18) -0.371(3) 0.078(3) Uani 0.5 1 d D U . A 2
H23B H 0.032334 0.343089 -0.410086 0.093 Uiso 0.5 1 calc R . . A 2
C16B C 0.113(2) 0.0778(16) -0.252(3) 0.076(3) Uani 0.5 1 d D U . A 2
H16B H 0.131176 0.060367 -0.207840 0.091 Uiso 0.5 1 calc R . . A 2
C18B C 0.062(2) 0.0695(18) -0.382(3) 0.076(3) Uani 0.5 1 d D U . A 2
H18B H 0.045575 0.046559 -0.421845 0.091 Uiso 0.5 1 calc R . . A 2
C25B C 0.092(2) 0.3079(16) -0.246(3) 0.078(3) Uani 0.5 1 d D U . A 2
H25B H 0.103408 0.322916 -0.197266 0.093 Uiso 0.5 1 calc R . . A 2
C19B C 0.060(2) 0.1297(17) -0.386(2) 0.076(3) Uani 0.5 1 d D U . A 2
H19B H 0.045209 0.147355 -0.431252 0.091 Uiso 0.5 1 calc R . . A 2
C17B C 0.089(2) 0.046(2) -0.314(2) 0.075(3) Uani 0.5 1 d D U . A 2
H17B H 0.091075 0.005683 -0.310894 0.091 Uiso 0.5 1 calc R . . A 2
N4B N 0.109(2) 0.1371(16) -0.259(2) 0.060(5) Uani 0.5 1 d D U . A 2
C24B C 0.069(2) 0.347(2) -0.301(2) 0.080(4) Uani 0.5 1 d D U . A 2
H24B H 0.066519 0.386886 -0.293391 0.096 Uiso 0.5 1 calc R . . A 2
C29A C 0.058(2) 0.261(2) -0.311(2) 0.077(3) Uani 0.5 1 d D U . A 1
N6 N 0.0765(16) 0.2370(18) -0.256(2) 0.060(5) Uani 0.5 1 d D U . A 1
C30A C 0.025(2) 0.286(3) -0.378(3) 0.080(5) Uani 0.5 1 d D U . A 1
H30A H 0.002062 0.256934 -0.405134 0.120 Uiso 0.5 1 calc GR . . A 1
H30B H 0.048315 0.301837 -0.411523 0.120 Uiso 0.5 1 calc GR . . A 1
H30C H 0.002708 0.316317 -0.362570 0.120 Uiso 0.5 1 calc GR . . A 1
C30B C 0.247(3) 0.220(3) -0.364(3) 0.076(5) Uani 0.5 1 d D U . A 2
H30D H 0.230170 0.196870 -0.406504 0.114 Uiso 0.5 1 calc GR . . A 2
H30E H 0.284996 0.210062 -0.352797 0.114 Uiso 0.5 1 calc GR . . A 2
H30F H 0.243376 0.259972 -0.377380 0.114 Uiso 0.5 1 calc GR . . A 2
C29B C 0.221(2) 0.208(2) -0.298(3) 0.075(3) Uani 0.5 1 d D U . A 2
N6B N 0.1964(16) 0.197(2) -0.250(2) 0.060(5) Uani 0.5 1 d D U . A 2

loop_
_atom_site_aniso_label
_atom_site_aniso_U_11
_atom_site_aniso_U_22
_atom_site_aniso_U_33
_atom_site_aniso_U_23
_atom_site_aniso_U_13
_atom_site_aniso_U_12
W1 0.0475(5) 0.0412(4) 0.0288(4) 0.0063(3) 0.0019(3) 0.0044(3)
W4 0.0317(4) 0.0570(5) 0.0373(4) 0.0155(4) -0.0043(3) -0.0032(4)
W2 0.0409(4) 0.0405(4) 0.0356(4) 0.0053(3) 0.0019(3) -0.0138(3)
W3 0.0363(4) 0.0446(4) 0.0364(4) 0.0027(3) 0.0133(3) -0.0012(3)
W5 0.0349(4) 0.0439(5) 0.0581(5) 0.0157(4) 0.0149(4) 0.0122(4)
W6 0.0410(4) 0.0377(4) 0.0541(5) 0.0173(4) 0.0148(4) 0.0026(3)
Si1 0.0085(19) 0.0016(19) 0.009(2) 0.000 0.0059(16) 0.000
O5 0.039(4) 0.040(4) 0.034(4) 0.002(3) 0.004(3) 0.002(3)
O10 0.038(4) 0.041(4) 0.036(4) 0.003(3) 0.010(3) 0.003(3)
O14 0.034(3) 0.040(3) 0.039(3) 0.009(3) 0.003(3) -0.001(3)
O3 0.040(4) 0.033(4) 0.034(4) 0.002(4) 0.001(4) 0.003(4)
O2 0.043(4) 0.040(4) 0.036(4) 0.004(3) 0.004(3) -0.001(3)
O4 0.043(4) 0.044(4) 0.038(4) 0.004(3) 0.007(3) 0.001(3)
O8 0.041(4) 0.045(4) 0.039(4) 0.006(3) 0.010(3) 0.000(4)
O12 0.035(3) 0.040(3) 0.040(3) 0.007(3) 0.009(3) 0.003(3)
O7 0.060(7) 0.051(7) 0.049(7) -0.002(6) -0.001(6) -0.022(6)
O19 0.041(4) 0.045(4) 0.047(4) 0.015(4) 0.008(4) 0.005(4)
O1 0.065(7) 0.052(7) 0.039(6) 0.013(6) -0.003(6) 0.005(6)
O15 0.050(7) 0.073(8) 0.045(7) 0.011(6) -0.013(6) -0.008(6)
O16 0.037(4) 0.046(4) 0.047(4) 0.014(4) 0.006(4) 0.003(4)
O20 0.059(6) 0.053(6) 0.067(7) 0.015(6) 0.021(6) 0.014(6)
O17 0.042(4) 0.048(4) 0.046(4) 0.016(4) 0.004(4) 0.004(4)
O13 0.028(3) 0.033(3) 0.032(3) 0.018(2) -0.001(3) 0.009(3)
O6 0.028(3) 0.030(3) 0.028(3) 0.013(2) 0.014(2) -0.009(2)
O11 0.038(4) 0.037(4) 0.041(4) 0.004(3) 0.009(3) 0.008(3)
O18 0.049(7) 0.050(7) 0.065(8) 0.019(6) 0.019(6) -0.002(6)
O9 0.059(6) 0.067(7) 0.055(6) 0.003(6) 0.016(6) 0.002(6)
Mn1 0.070(2) 0.054(2) 0.0429(18) 0.0011(15) 0.0022(16) -0.0094(17)
N2 0.052(7) 0.053(8) 0.051(7) 0.011(6) 0.005(6) -0.004(6)
N1 0.047(7) 0.054(8) 0.052(7) 0.011(6) 0.009(6) -0.005(6)
N3 0.051(7) 0.055(8) 0.060(8) 0.006(7) 0.007(6) -0.011(6)
O22 0.114(12) 0.085(11) 0.084(11) 0.040(9) 0.036(10) 0.004(10)
C6 0.066(5) 0.066(5) 0.065(5) -0.008(5) 0.004(5) 0.006(5)
C1 0.068(5) 0.066(5) 0.062(5) -0.006(5) 0.007(5) 0.003(5)
C12 0.072(6) 0.066(6) 0.064(6) -0.004(5) 0.005(5) 0.001(5)
C4 0.064(5) 0.066(6) 0.064(6) -0.010(5) 0.005(5) 0.005(5)
C5 0.067(5) 0.066(5) 0.063(5) -0.008(4) 0.004(5) 0.005(5)
C3 0.068(5) 0.069(6) 0.065(5) -0.005(5) 0.004(5) 0.005(5)
C2 0.070(5) 0.070(6) 0.065(5) -0.003(5) 0.008(5) 0.004(5)
O21 0.136(14) 0.084(12) 0.098(12) -0.028(10) 0.014(11) -0.007(11)
C10 0.069(5) 0.067(6) 0.067(6) -0.007(5) 0.002(5) 0.007(5)
C7 0.067(6) 0.067(6) 0.067(6) -0.011(5) 0.003(5) 0.008(5)
C8 0.070(6) 0.068(6) 0.070(7) -0.007(6) 0.002(6) 0.010(6)
C11 0.079(7) 0.065(7) 0.065(7) -0.004(6) 0.005(6) -0.005(6)
O23 0.116(18) 0.14(2) 0.17(2) 0.013(18) -0.089(18) -0.031(16)
C14 0.085(8) 0.065(8) 0.075(8) -0.001(7) 0.006(8) -0.015(7)
C13 0.078(7) 0.068(7) 0.070(7) -0.003(6) 0.000(6) -0.004(6)
C15 0.122(17) 0.093(16) 0.091(15) 0.020(14) 0.031(14) -0.020(14)
C9 0.071(6) 0.069(6) 0.071(6) -0.010(5) 0.002(5) 0.008(5)
Mn2 0.128(4) 0.067(3) 0.048(2) -0.0056(19) 0.015(2) 0.007(2)
N4A 0.062(11) 0.065(11) 0.052(9) 0.008(8) 0.009(8) 0.012(11)
N5A 0.062(12) 0.065(11) 0.052(9) 0.008(8) 0.010(9) 0.010(11)
O26 0.105(16) 0.20(3) 0.089(15) 0.070(17) -0.012(13) -0.005(17)
C28 0.082(5) 0.076(6) 0.065(5) 0.006(5) 0.006(5) -0.002(5)
O24 0.094(9) 0.106(10) 0.087(9) 0.008(9) 0.018(8) 0.006(9)
C26 0.084(6) 0.077(6) 0.066(5) 0.005(5) 0.008(5) -0.001(5)
C20A 0.083(6) 0.075(6) 0.064(5) 0.008(5) 0.006(5) -0.002(5)
C21A 0.084(6) 0.075(6) 0.065(5) 0.008(5) 0.006(5) -0.002(5)
C27 0.092(7) 0.080(7) 0.070(6) 0.005(6) 0.006(6) -0.007(6)
C18A 0.084(6) 0.074(6) 0.065(6) 0.008(5) 0.005(5) -0.002(6)
C19A 0.084(6) 0.075(6) 0.064(6) 0.008(5) 0.005(5) -0.002(5)
O25 0.183(17) 0.130(15) 0.115(14) -0.023(13) 0.018(14) -0.029(14)
C16A 0.084(6) 0.075(6) 0.065(5) 0.008(5) 0.006(5) -0.002(5)
C17A 0.084(6) 0.075(6) 0.065(6) 0.008(6) 0.005(6) -0.003(6)
C23A 0.083(7) 0.076(7) 0.065(6) 0.009(6) 0.007(6) -0.002(6)
C22A 0.083(6) 0.075(6) 0.064(6) 0.010(5) 0.006(5) -0.002(6)
C25A 0.084(6) 0.076(6) 0.065(6) 0.008(5) 0.006(5) -0.003(5)
C24A 0.082(7) 0.075(7) 0.065(7) 0.010(6) 0.007(6) -0.003(6)
N5B 0.062(12) 0.065(11) 0.052(9) 0.008(8) 0.009(9) 0.011(10)
C21B 0.085(6) 0.076(6) 0.066(5) 0.008(5) 0.006(5) -0.002(5)
C20B 0.084(6) 0.075(6) 0.065(5) 0.008(5) 0.006(5) -0.002(5)
C22B 0.086(6) 0.077(7) 0.066(6) 0.008(6) 0.005(6) -0.001(6)
C23B 0.087(7) 0.077(7) 0.067(6) 0.009(6) 0.005(6) -0.002(6)
C16B 0.084(6) 0.076(6) 0.065(5) 0.008(5) 0.006(5) -0.002(5)
C18B 0.085(6) 0.076(6) 0.065(6) 0.008(5) 0.005(5) -0.002(6)
C25B 0.087(6) 0.077(6) 0.067(6) 0.007(5) 0.006(6) -0.002(6)
C19B 0.085(6) 0.076(6) 0.065(5) 0.008(5) 0.006(5) -0.003(5)
C17B 0.085(6) 0.075(6) 0.065(6) 0.008(5) 0.005(6) -0.002(6)
N4B 0.063(11) 0.065(11) 0.052(9) 0.009(8) 0.008(8) 0.012(10)
C24B 0.089(7) 0.079(7) 0.069(7) 0.007(6) 0.005(6) -0.001(7)
C29A 0.086(6) 0.076(6) 0.066(6) 0.008(6) 0.005(6) -0.002(6)
N6 0.063(12) 0.066(11) 0.052(9) 0.008(8) 0.009(9) 0.011(10)
C30A 0.087(9) 0.080(9) 0.070(9) 0.010(8) 0.004(8) -0.002(8)
C30B 0.082(10) 0.078(10) 0.068(9) 0.013(9) 0.010(9) 0.000(9)
C29B 0.083(6) 0.076(6) 0.065(6) 0.009(5) 0.007(6) -0.003(6)
N6B 0.062(12) 0.066(11) 0.051(9) 0.009(8) 0.009(9) 0.012(11)

loop_
_atom_type_symbol
_atom_type_description
_atom_type_scat_dispersion_real
_atom_type_scat_dispersion_imag
_atom_type_scat_source
C C 0.0033 0.0016 'International Tables Vol C Tables 4.2.6.8 and 6.1.1.4'
H H 0.0000 0.0000 'International Tables Vol C Tables 4.2.6.8 and 6.1.1.4'
Mn Mn 0.3368 0.7283 'International Tables Vol C Tables 4.2.6.8 and 6.1.1.4'
N N 0.0061 0.0033 'International Tables Vol C Tables 4.2.6.8 and 6.1.1.4'
O O 0.0106 0.0060 'International Tables Vol C Tables 4.2.6.8 and 6.1.1.4'
Si Si 0.0817 0.0704 'International Tables Vol C Tables 4.2.6.8 and 6.1.1.4'
W W -0.8490 6.8722 'International Tables Vol C Tables 4.2.6.8 and 6.1.1.4'

loop_
_geom_angle_atom_site_label_1
_geom_angle_atom_site_label_2
_geom_angle_atom_site_label_3
_geom_angle
_geom_angle_site_symmetry_1
_geom_angle_site_symmetry_3
O5 W1 O2 158.2(5) . .
O5 W1 O4 87.6(5) . .
O5 W1 O6 84.8(4) . .
O3 W1 O5 86.6(5) . .
O3 W1 O2 90.2(5) . .
O3 W1 O4 158.7(5) . .
O3 W1 O6 85.5(4) . .
O2 W1 O4 87.6(5) . .
O2 W1 O6 73.4(4) . .
O4 W1 O6 73.6(4) . .
O1 W1 O5 101.4(6) . .
O1 W1 O3 101.9(6) . .
O1 W1 O2 100.4(6) . .
O1 W1 O4 99.4(6) . .
O1 W1 O6 170.5(6) . .
O5 W4 O14 85.8(5) 2 .
O5 W4 O16 158.3(5) 2 .
O5 W4 O17 90.3(5) 2 .
O5 W4 O13 85.3(4) 2 .
O14 W4 O16 88.6(5) . .
O14 W4 O17 157.1(5) . .
O14 W4 O13 83.9(4) . .
O15 W4 O5 101.9(6) . 2
O15 W4 O14 101.6(6) . .
O15 W4 O16 99.8(6) . .
O15 W4 O17 101.2(6) . .
O15 W4 O13 171.1(6) . .
O16 W4 O13 73.2(4) . .
O17 W4 O16 86.8(5) . .
O17 W4 O13 73.4(5) . .
O14 W2 O3 85.3(5) . 2
O14 W2 O2 157.5(5) . .
O14 W2 O8 89.8(5) . .
O14 W2 O6 84.5(4) . .
O3 W2 O2 88.2(5) 2 .
O3 W2 O6 84.9(4) 2 .
O2 W2 O6 73.4(4) . .
O8 W2 O3 158.2(5) . 2
O8 W2 O2 88.2(5) . .
O8 W2 O6 73.4(4) . .
O7 W2 O14 102.3(6) . .
O7 W2 O3 102.0(6) . 2
O7 W2 O2 100.1(6) . .
O7 W2 O8 99.8(6) . .
O7 W2 O6 170.5(5) . .
O10 W3 O4 90.2(5) . .
O10 W3 O8 156.5(5) . .
O10 W3 O12 85.6(5) . .
O10 W3 O6 84.6(4) . .
O4 W3 O8 87.9(5) . .
O4 W3 O6 73.2(4) . .
O8 W3 O6 72.5(4) . .
O12 W3 O4 158.2(5) . .
O12 W3 O8 87.6(5) . .
O12 W3 O6 85.1(4) . .
O9 W3 O10 102.6(6) . .
O9 W3 O4 100.3(6) . .
O9 W3 O8 100.8(6) . .
O9 W3 O12 101.5(6) . .
O9 W3 O6 170.6(6) . .
O12 W5 O19 158.1(5) . .
O12 W5 O16 91.3(5) . .
O12 W5 O13 86.0(4) . .
O12 W5 O11 86.1(5) . .
O19 W5 O13 72.6(5) . .
O16 W5 O19 87.0(5) . .
O16 W5 O13 73.3(5) . .
O16 W5 O11 157.6(5) . .
O20 W5 O12 102.8(6) . .
O20 W5 O19 99.0(6) . .
O20 W5 O16 99.6(6) . .
O20 W5 O13 169.0(5) . .
O20 W5 O11 102.6(6) . .
O11 W5 O19 87.2(5) . .
O11 W5 O13 84.3(4) . .
O10 W6 O17 88.3(5) 2 .
O10 W6 O13 83.9(4) 2 .
O19 W6 O10 157.3(5) . 2
O19 W6 O17 87.9(6) . .
O19 W6 O13 73.6(4) . .
O17 W6 O13 73.3(4) . .
O11 W6 O10 85.6(5) 2 2
O11 W6 O19 89.8(5) 2 .
O11 W6 O17 158.3(5) 2 .
O11 W6 O13 85.4(4) 2 .
O18 W6 O10 102.8(6) . 2
O18 W6 O19 99.9(6) . .
O18 W6 O17 100.1(6) . .
O18 W6 O13 170.6(5) . .
O18 W6 O11 101.5(6) . 2
O13 Si1 O13 109.8(8) . 2
O6 Si1 O13 109.2(6) . 2
O6 Si1 O13 110.1(5) 2 2
O6 Si1 O13 110.0(5) . .
O6 Si1 O13 109.2(6) 2 .
O6 Si1 O6 108.6(8) . 2
W4 O5 W1 150.4(7) 2 .
W3 O10 W6 152.4(7) . 2
W2 O14 W4 152.8(7) . .
W1 O3 W2 150.4(7) . 2
W1 O2 W2 121.8(6) . .
W3 O4 W1 121.9(6) . .
W2 O8 W3 122.9(6) . .
W5 O12 W3 151.0(7) . .
W6 O19 W5 122.3(6) . .
W5 O16 W4 122.0(6) . .
W4 O17 W6 121.7(6) . .
W4 O13 W5 91.4(4) . .
W6 O13 W4 91.6(4) . .
W6 O13 W5 91.4(4) . .
Si1 O13 W4 124.4(6) . .
Si1 O13 W5 123.4(6) . .
Si1 O13 W6 124.8(6) . .
W1 O6 W3 91.2(3) . .
W2 O6 W1 91.5(3) . .
W2 O6 W3 91.2(3) . .
Si1 O6 W1 124.6(6) . .
Si1 O6 W2 124.7(6) . .
Si1 O6 W3 123.7(6) . .
W6 O11 W5 151.0(7) 2 .
N1 Mn1 N2 78.7(7) . .
N3 Mn1 N2 82.6(7) . .
N3 Mn1 N1 85.1(7) . .
C12 Mn1 N2 93.9(9) . .
C12 Mn1 N1 91.7(9) . .
C12 Mn1 N3 175.7(9) . .
C11 Mn1 N2 174.0(10) . .
C11 Mn1 N1 96.8(10) . .
C11 Mn1 N3 93.0(10) . .
C11 Mn1 C12 90.3(12) . .
C11 Mn1 C13 87.5(12) . .
C13 Mn1 N2 96.9(10) . .
C13 Mn1 N1 175.6(10) . .
C13 Mn1 N3 94.2(10) . .
C13 Mn1 C12 88.8(12) . .
C6 N2 Mn1 113.9(15) . .
C6 N2 C10 120(2) . .
C10 N2 Mn1 126.2(15) . .
C1 N1 Mn1 122.5(15) . .
C5 N1 Mn1 116.7(15) . .
C5 N1 C1 120.8(19) . .
C14 N3 Mn1 177(2) . .
N2 C6 C5 116(2) . .
N2 C6 C7 120(2) . .
C7 C6 C5 124(2) . .
N1 C1 H1 121.4 . .
N1 C1 C2 117(2) . .
C2 C1 H1 121.4 . .
O22 C12 Mn1 175(2) . .
C5 C4 H4 120.1 . .
C5 C4 C3 120(2) . .
C3 C4 H4 120.1 . .
N1 C5 C6 114(2) . .
N1 C5 C4 122(2) . .
C4 C5 C6 124(2) . .
C4 C3 H3 120.7 . .
C2 C3 C4 119(2) . .
C2 C3 H3 120.7 . .
C1 C2 H2 119.3 . .
C3 C2 C1 121(2) . .
C3 C2 H2 119.3 . .
N2 C10 H10 119.1 . .
C8 C10 N2 122(2) . .
C8 C10 H10 119.1 . .
C6 C7 H7 120.6 . .
C9 C7 C6 119(2) . .
C9 C7 H7 120.6 . .
C10 C8 H8 120.0 . .
C10 C8 C9 120(2) . .
C9 C8 H8 120.0 . .
O21 C11 Mn1 178(3) . .
N3 C14 C15 173(3) . .
O23 C13 Mn1 179(3) . .
C14 C15 H15A 109.5 . .
C14 C15 H15B 109.5 . .
C14 C15 H15C 109.5 . .
H15A C15 H15B 109.5 . .
H15A C15 H15C 109.5 . .
H15B C15 H15C 109.5 . .
C7 C9 H9 120.2 . .
C8 C9 C7 120(2) . .
C8 C9 H9 120.2 . .
N5A Mn2 N4A 81.5(14) . .
N5A Mn2 N6 84.6(17) . .
C28 Mn2 N4A 90.6(15) . .
C28 Mn2 N5A 95.7(16) . .
C28 Mn2 N5B 166.5(15) . .
C28 Mn2 N4B 98.5(14) . .
C28 Mn2 N6 172.4(15) . .
C28 Mn2 N6B 86.1(15) . .
C26 Mn2 N4A 91.0(14) . .
C26 Mn2 N5A 169.8(14) . .
C26 Mn2 C28 91.2(12) . .
C26 Mn2 N5B 101.9(15) . .
C26 Mn2 N4B 97.8(17) . .
C26 Mn2 N6 87.6(14) . .
C26 Mn2 N6B 175.7(17) . .
C27 Mn2 N4A 178.4(17) . .
C27 Mn2 N5A 99.1(15) . .
C27 Mn2 C28 90.9(13) . .
C27 Mn2 C26 88.2(13) . .
C27 Mn2 N5B 86.2(13) . .
C27 Mn2 N4B 168.7(13) . .
C27 Mn2 N6 96.6(15) . .
C27 Mn2 N6B 95.1(17) . .
N5B Mn2 N6B 81.1(17) . .
N4B Mn2 N5B 83.2(13) . .
N4B Mn2 N6B 79.4(18) . .
N6 Mn2 N4A 82.0(17) . .
C20A N4A Mn2 109(3) . .
C16A N4A Mn2 127(3) . .
C16A N4A C20A 123(4) . .
C21A N5A Mn2 118(3) . .
C25A N5A Mn2 122(3) . .
C25A N5A C21A 119(4) . .
O26 C28 Mn2 178(3) . .
O24 C26 Mn2 175(3) . .
N4A C20A C21A 117(3) . .
N4A C20A C19A 117(4) . .
C19A C20A C21A 126(4) . .
N5A C21A C20A 114(3) . .
N5A C21A C22A 125(4) . .
C22A C21A C20A 120(4) . .
O25 C27 Mn2 165(3) . .
C19A C18A H18A 121.0 . .
C17A C18A H18A 121.0 . .
C17A C18A C19A 118(5) . .
C20A C19A C18A 122(4) . .
C20A C19A H19A 119.2 . .
C18A C19A H19A 119.2 . .
N4A C16A H16A 121.3 . .
N4A C16A C17A 117(5) . .
C17A C16A H16A 121.3 . .
C18A C17A H17A 119.0 . .
C16A C17A C18A 122(5) . .
C16A C17A H17A 119.0 . .
C22A C23A H23A 118.0 . .
C22A C23A C24A 124(5) . .
C24A C23A H23A 118.0 . .
C21A C22A H22A 123.8 . .
C23A C22A C21A 112(4) . .
C23A C22A H22A 123.8 . .
N5A C25A H25A 121.2 . .
N5A C25A C24A 118(5) . .
C24A C25A H25A 121.2 . .
C23A C24A H24A 120.3 . .
C25A C24A C23A 119(5) . .
C25A C24A H24A 120.3 . .
C21B N5B Mn2 116(3) . .
C21B N5B C25B 114(4) . .
C25B N5B Mn2 130(3) . .
N5B C21B C20B 110(3) . .
N5B C21B C22B 124(4) . .
C22B C21B C20B 126(3) . .
C19B C20B C21B 123(3) . .
N4B C20B C21B 119(3) . .
N4B C20B C19B 118(4) . .
C21B C22B H22B 122.5 . .
C21B C22B C23B 115(4) . .
C23B C22B H22B 122.5 . .
C22B C23B H23B 116.9 . .
C24B C23B C22B 126(5) . .
C24B C23B H23B 116.9 . .
C17B C16B H16B 121.9 . .
N4B C16B H16B 121.9 . .
N4B C16B C17B 116(4) . .
C19B C18B H18B 121.7 . .
C17B C18B H18B 121.7 . .
C17B C18B C19B 117(5) . .
N5B C25B H25B 116.1 . .
N5B C25B C24B 128(5) . .
C24B C25B H25B 116.1 . .
C20B C19B H19B 119.3 . .
C18B C19B C20B 121(4) . .
C18B C19B H19B 119.3 . .
C16B C17B H17B 117.8 . .
C18B C17B C16B 124(5) . .
C18B C17B H17B 117.8 . .
C20B N4B Mn2 112(3) . .
C16B N4B Mn2 125(3) . .
C16B N4B C20B 123(4) . .
C23B C24B C25B 112(5) . .
C23B C24B H24B 124.1 . .
C25B C24B H24B 124.1 . .
N6 C29A C30A 169(6) . .
C29A N6 Mn2 158(4) . .
C29A C30A H30A 109.5 . .
C29A C30A H30B 109.5 . .
C29A C30A H30C 109.5 . .
H30A C30A H30B 109.5 . .
H30A C30A H30C 109.5 . .
H30B C30A H30C 109.5 . .
H30D C30B H30E 109.5 . .
H30D C30B H30F 109.5 . .
H30E C30B H30F 109.5 . .
C29B C30B H30D 109.5 . .
C29B C30B H30E 109.5 . .
C29B C30B H30F 109.5 . .
N6B C29B C30B 174(6) . .
C29B N6B Mn2 164(4) . .

loop_
_geom_bond_atom_site_label_1
_geom_bond_atom_site_label_2
_geom_bond_distance
_geom_bond_site_symmetry_2
W1 O5 1.911(12) .
W1 O3 1.898(12) .
W1 O2 1.914(12) .
W1 O4 1.935(12) .
W1 O1 1.698(12) .
W1 O6 2.345(10) .
W4 O5 1.901(12) 2
W4 O14 1.906(11) .
W4 O15 1.697(13) .
W4 O16 1.949(13) .
W4 O17 1.910(12) .
W4 O13 2.343(11) .
W2 O14 1.897(11) .
W2 O3 1.921(12) 2
W2 O2 1.924(12) .
W2 O8 1.909(12) .
W2 O7 1.675(13) .
W2 O6 2.337(10) .
W3 O10 1.886(12) .
W3 O4 1.919(12) .
W3 O8 1.922(13) .
W3 O12 1.910(12) .
W3 O6 2.370(11) .
W3 O9 1.695(14) .
W5 O12 1.898(12) .
W5 O19 1.929(12) .
W5 O16 1.906(13) .
W5 O20 1.710(14) .
W5 O13 2.368(11) .
W5 O11 1.914(12) .
W6 O10 1.918(12) 2
W6 O19 1.913(13) .
W6 O17 1.929(13) .
W6 O13 2.333(10) .
W6 O11 1.897(12) 2
W6 O18 1.686(13) .
Si1 O13 1.625(10) .
Si1 O13 1.625(10) 2
Si1 O6 1.622(10) 2
Si1 O6 1.622(10) .
Mn1 N2 2.080(18) .
Mn1 N1 2.061(17) .
Mn1 N3 1.980(19) .
Mn1 C12 1.82(3) .
Mn1 C11 1.79(3) .
Mn1 C13 1.79(3) .
N2 C6 1.34(3) .
N2 C10 1.35(3) .
N1 C1 1.36(3) .
N1 C5 1.32(3) .
N3 C14 1.14(3) .
O22 C12 1.17(3) .
C6 C5 1.49(3) .
C6 C7 1.39(3) .
C1 H1 0.9300 .
C1 C2 1.41(3) .
C4 H4 0.9300 .
C4 C5 1.36(3) .
C4 C3 1.37(3) .
C3 H3 0.9300 .
C3 C2 1.35(3) .
C2 H2 0.9300 .
O21 C11 1.16(3) .
C10 H10 0.9300 .
C10 C8 1.33(3) .
C7 H7 0.9300 .
C7 C9 1.38(3) .
C8 H8 0.9300 .
C8 C9 1.36(3) .
O23 C13 1.16(3) .
C14 C15 1.45(4) .
C15 H15A 0.9600 .
C15 H15B 0.9600 .
C15 H15C 0.9600 .
C9 H9 0.9300 .
Mn2 N4A 2.14(4) .
Mn2 N5A 1.89(4) .
Mn2 C28 1.78(3) .
Mn2 C26 1.77(3) .
Mn2 C27 1.76(3) .
Mn2 N5B 1.99(4) .
Mn2 N4B 1.92(5) .
Mn2 N6 2.13(3) .
Mn2 N6B 2.10(4) .
N4A C20A 1.39(2) .
N4A C16A 1.38(2) .
N5A C21A 1.39(2) .
N5A C25A 1.39(2) .
O26 C28 1.14(3) .
O24 C26 1.15(3) .
C20A C21A 1.44(2) .
C20A C19A 1.39(2) .
C21A C22A 1.39(2) .
C27 O25 1.24(3) .
C18A H18A 0.9300 .
C18A C19A 1.40(2) .
C18A C17A 1.39(2) .
C19A H19A 0.9300 .
C16A H16A 0.9300 .
C16A C17A 1.39(2) .
C17A H17A 0.9300 .
C23A H23A 0.9300 .
C23A C22A 1.39(2) .
C23A C24A 1.42(2) .
C22A H22A 0.9300 .
C25A H25A 0.9300 .
C25A C24A 1.40(2) .
C24A H24A 0.9300 .
N5B C21B 1.39(2) .
N5B C25B 1.40(2) .
C21B C20B 1.45(2) .
C21B C22B 1.40(2) .
C20B C19B 1.40(2) .
C20B N4B 1.39(2) .
C22B H22B 0.9300 .
C22B C23B 1.41(2) .
C23B H23B 0.9300 .
C23B C24B 1.40(2) .
C16B H16B 0.9300 .
C16B C17B 1.39(2) .
C16B N4B 1.38(2) .
C18B H18B 0.9300 .
C18B C19B 1.39(2) .
C18B C17B 1.39(2) .
C25B H25B 0.9300 .
C25B C24B 1.40(2) .
C19B H19B 0.9300 .
C17B H17B 0.9300 .
C24B H24B 0.9300 .
C29A N6 1.15(2) .
C29A C30A 1.47(2) .
C30A H30A 0.9600 .
C30A H30B 0.9600 .
C30A H30C 0.9600 .
C30B H30D 0.9600 .
C30B H30E 0.9600 .
C30B H30F 0.9600 .
C30B C29B 1.46(2) .
C29B N6B 1.15(2) .

loop_
_geom_hbond_atom_site_label_D
_geom_hbond_atom_site_label_H
_geom_hbond_atom_site_label_A
_geom_hbond_distance_DH
_geom_hbond_distance_HA
_geom_hbond_distance_DA
_geom_hbond_angle_DHA
_geom_hbond_site_symmetry_A
_geom_hbond_publ_flag
C4 H4 O19 0.93 2.50 3.22(3) 133.7 6 yes
C24A H24A O14 0.93 2.63 3.13(5) 114.8 7 yes
C19B H19B O17 0.93 2.35 3.07(5) 134.5 1_554 yes
C17B H17B O20 0.93 2.34 3.10(5) 137.8 6 yes
C17B H17B O11 0.93 2.63 3.46(5) 149.1 6 yes
C30A H30A O24 0.96 2.41 3.30(6) 154.5 2_554 yes
C30B H30D O15 0.96 2.65 3.32(7) 127.4 1_554 yes
C30B H30E O14 0.96 2.32 3.22(7) 155.0 7 yes

loop_
_geom_torsion_atom_site_label_1
_geom_torsion_atom_site_label_2
_geom_torsion_atom_site_label_3
_geom_torsion_atom_site_label_4
_geom_torsion
_geom_torsion_site_symmetry_1
_geom_torsion_site_symmetry_4
O5 W1 O3 W2 30.1(13) . 2
O3 W2 O14 W4 27.5(15) 2 .
O2 W1 O3 W2 -128.3(13) . 2
O2 W2 O14 W4 -46(2) . .
O4 W1 O3 W2 -44(2) . 2
O4 W3 O10 W6 -131.0(15) . 2
O8 W2 O14 W4 -131.2(16) . .
O8 W3 O10 W6 -46(2) . 2
O12 W3 O10 W6 27.6(14) . 2
O7 W2 O14 W4 128.8(16) . .
O19 W5 O12 W3 -43(2) . .
O1 W1 O3 W2 131.1(13) . 2
O16 W5 O12 W3 -128.4(15) . .
O20 W5 O12 W3 131.4(15) . .
O13 W5 O12 W3 -55.2(14) . .
O13 Si1 O13 W4 179.9(9) 2 .
O13 Si1 O13 W5 60.7(5) 2 .
O13 Si1 O13 W6 -58.9(5) 2 .
O13 Si1 O6 W1 60.2(8) 2 .
O13 Si1 O6 W1 -179.3(6) . .
O13 Si1 O6 W2 -178.7(6) 2 .
O13 Si1 O6 W2 -58.2(8) . .
O13 Si1 O6 W3 -59.2(8) 2 .
O13 Si1 O6 W3 61.3(8) . .
O6 W1 O3 W2 -55.0(13) . 2
O6 W2 O14 W4 -57.8(15) . .
O6 W3 O10 W6 -57.8(14) . 2
O6 Si1 O13 W4 -59.4(8) 2 .
O6 Si1 O13 W4 59.7(8) . .
O6 Si1 O13 W5 -178.6(6) 2 .
O6 Si1 O13 W5 -59.5(8) . .
O6 Si1 O13 W6 -179.1(6) . .
O6 Si1 O13 W6 61.8(9) 2 .
O6 Si1 O6 W1 -59.8(5) 2 .
O6 Si1 O6 W2 61.3(5) 2 .
O6 Si1 O6 W3 -179.2(8) 2 .
O11 W5 O12 W3 29.4(14) . .
O9 W3 O10 W6 128.4(15) . 2
Mn1 N2 C6 C5 -2(3) . .
Mn1 N2 C6 C7 178.1(19) . .
Mn1 N2 C10 C8 -178.1(19) . .
Mn1 N1 C1 C2 -178.4(16) . .
Mn1 N1 C5 C6 -3(3) . .
Mn1 N1 C5 C4 178(2) . .
N2 C6 C5 N1 4(3) . .
N2 C6 C5 C4 -178(2) . .
N2 C6 C7 C9 -1(4) . .
N2 C10 C8 C9 1(4) . .
N1 C1 C2 C3 -1(4) . .
C6 N2 C10 C8 0(4) . .
C6 C7 C9 C8 2(4) . .
C1 N1 C5 C6 176(2) . .
C1 N1 C5 C4 -2(4) . .
C4 C3 C2 C1 0(4) . .
C5 N1 C1 C2 2(3) . .
C5 C6 C7 C9 180(2) . .
C5 C4 C3 C2 0(4) . .
C3 C4 C5 N1 1(4) . .
C3 C4 C5 C6 -177(2) . .
C10 N2 C6 C5 180(2) . .
C10 N2 C6 C7 0(4) . .
C10 C8 C9 C7 -2(4) . .
C7 C6 C5 N1 -177(2) . .
C7 C6 C5 C4 2(4) . .
Mn2 N4A C20A C21A 9(6) . .
Mn2 N4A C20A C19A -167(4) . .
Mn2 N4A C16A C17A 169(4) . .
Mn2 N5A C21A C20A 0(6) . .
Mn2 N5A C21A C22A 177(4) . .
Mn2 N5A C25A C24A -179(4) . .
Mn2 N5B C21B C20B -1(6) . .
Mn2 N5B C21B C22B -172(4) . .
Mn2 N5B C25B C24B 177(4) . .
N4A Mn2 N5A C21A 4(4) . .
N4A Mn2 N5A C25A -167(5) . .
N4A C20A C21A N5A -6(7) . .
N4A C20A C21A C22A 176(5) . .
N4A C20A C19A C18A -8(8) . .
N4A C16A C17A C18A 1(8) . .
N5A Mn2 C27 O25 -63(10) . .
N5A C21A C22A C23A 12(8) . .
N5A C25A C24A C23A -10(8) . .
C28 Mn2 N5A C21A 94(4) . .
C28 Mn2 N5A C25A -78(4) . .
C28 Mn2 C27 O25 33(10) . .
C26 Mn2 N5A C21A -39(12) . .
C26 Mn2 N5A C25A 150(8) . .
C26 Mn2 C27 O25 124(10) . .
C20A N4A C16A C17A -2(8) . .
C20A C21A C22A C23A -171(5) . .
C21A N5A C25A C24A 10(7) . .
C21A C20A C19A C18A 176(5) . .
C27 Mn2 N5A C21A -174(4) . .
C27 Mn2 N5A C25A 14(4) . .
C19A C20A C21A N5A 169(5) . .
C19A C20A C21A C22A -8(9) . .
C19A C18A C17A C16A -3(8) . .
C16A N4A C20A C21A -179(5) . .
C16A N4A C20A C19A 6(8) . .
C17A C18A C19A C20A 7(8) . .
C22A C23A C24A C25A 12(9) . .
C25A N5A C21A C20A 171(5) . .
C25A N5A C21A C22A -11(8) . .
C24A C23A C22A C21A -12(9) . .
N5B Mn2 C27 O25 -134(10) . .
N5B C21B C20B C19B -176(5) . .
N5B C21B C20B N4B 0(7) . .
N5B C21B C22B C23B -12(9) . .
N5B C25B C24B C23B 5(8) . .
C21B N5B C25B C24B -12(8) . .
C21B C20B C19B C18B -174(6) . .
C21B C20B N4B Mn2 0(7) . .
C21B C20B N4B C16B 176(5) . .
C21B C22B C23B C24B 5(10) . .
C20B C21B C22B C23B 177(6) . .
C22B C21B C20B C19B -5(9) . .
C22B C21B C20B N4B 172(5) . .
C22B C23B C24B C25B -1(9) . .
C25B N5B C21B C20B -173(5) . .
C25B N5B C21B C22B 15(8) . .
C19B C20B N4B Mn2 177(4) . .
C19B C20B N4B C16B -7(8) . .
C19B C18B C17B C16B 1(9) . .
C17B C16B N4B Mn2 178(4) . .
C17B C16B N4B C20B 3(8) . .
C17B C18B C19B C20B -6(9) . .
N4B Mn2 C27 O25 -114(12) . .
N4B C20B C19B C18B 9(8) . .
N4B C16B C17B C18B 1(9) . .
N6 Mn2 N5A C21A -79(4) . .
N6 Mn2 N5A C25A 110(4) . .
N6 Mn2 C27 O25 -149(10) . .
C30A C29A N6 Mn2 148(27) . .
N6B Mn2 C27 O25 -53(10) . .
